data_7247512
loop_
_publ_author_name
'Chang, Meng-Yang'
'Chen, Kuan-Ting'

_publ_section_title
;
 Synthesis of sulfonyl 2-aryl-5-methylenyltetrahydropyrans
;
_journal_issue 43
_journal_name_full 'RSC Advances'
_journal_page_first 29894
_journal_page_last 29903
_journal_paper_doi 10.1039/D3RA06370D
_journal_volume 13
_journal_year 2023
_chemical_absolute_configuration rm
_chemical_formula_moiety 'C20 H22 O3 S'
_chemical_formula_sum 'C20 H22 O3 S'
_chemical_formula_weight 342.43
_space_group_crystal_system orthorhombic
_space_group_IT_number 19
_space_group_name_Hall 'P 2ac 2ab'
_space_group_name_H-M_alt 'P 21 21 21'
_atom_sites_solution_hydrogens mixed
_atom_sites_solution_primary dual
_audit_creation_date 2020-05-08
_audit_creation_method
;
Olex2 1.3
(compiled Nov 21 2019 18:26:39 for OlexSys, GUI svn.r6003)
;
_audit_update_record
;
2023-07-04 deposited with the CCDC.	2023-10-09 downloaded from the CCDC.
;
_cell_angle_alpha 90
_cell_angle_beta 90
_cell_angle_gamma 90
_cell_formula_units_Z 4
_cell_length_a 5.61670(10)
_cell_length_b 15.9231(4)
_cell_length_c 19.6051(4)
_cell_measurement_reflns_used 9380
_cell_measurement_temperature 113(2)
_cell_measurement_theta_max 26.7680
_cell_measurement_theta_min 2.4350
_cell_volume 1753.39(6)
_computing_cell_refinement 'CrysAlisPro 1.171.41.56a (Rigaku OD, 2020)'
_computing_data_collection 'CrysAlisPro 1.171.41.56a (Rigaku OD, 2020)'
_computing_data_reduction 'CrysAlisPro 1.171.41.56a (Rigaku OD, 2020)'
_computing_molecular_graphics 'Olex2 1.3 (Dolomanov et al., 2009)'
_computing_publication_material 'Olex2 1.3 (Dolomanov et al., 2009)'
_computing_structure_refinement 'XL  (Sheldrick, 2008)'
_computing_structure_solution 'SHELXT  (Sheldrick, 2015)'
_diffrn_ambient_temperature 113(2)
_diffrn_detector 'Hybrid Pixel Array Detector'
_diffrn_detector_area_resol_mean 10.0000
_diffrn_measured_fraction_theta_full 0.999
_diffrn_measured_fraction_theta_max 0.962
_diffrn_measurement_details
;
List of Runs (angles in degrees, time in seconds):

  # Type    Start    End  Width  t~exp~   \w     \q     \k     \f   Frames
#--------------------------------------------------------------------------
  1  \w    -79.00  41.00   0.50    5.60    --   10.60 -57.00 -90.00  240
  2  \w    -79.00  36.00   0.50    5.60    --   10.60 -77.00   0.00  230
  3  \w    -17.00 100.00   0.50    5.60    --   10.60  82.00 150.00  234
  4  \w    -17.00  91.50   0.50    5.60    --   10.60  82.00 -90.00  217
;
_diffrn_measurement_device 'four-circle diffractometer'
_diffrn_measurement_device_type 'XtaLAB Pro II AFC12 (RINC): Kappa single'
_diffrn_measurement_method '\w scans'
_diffrn_orient_matrix_type 'CrysAlisPro convention (1999,Acta A55,543-557)'
_diffrn_orient_matrix_UB_11 0.0142488000
_diffrn_orient_matrix_UB_12 0.0015664000
_diffrn_orient_matrix_UB_13 -0.0359133000
_diffrn_orient_matrix_UB_21 0.0262933000
_diffrn_orient_matrix_UB_22 -0.0435560000
_diffrn_orient_matrix_UB_23 -0.0003842000
_diffrn_orient_matrix_UB_31 -0.1227687000
_diffrn_orient_matrix_UB_32 -0.0091581000
_diffrn_orient_matrix_UB_33 -0.0042448000
_diffrn_radiation_monochromator mirror
_diffrn_radiation_probe x-ray
_diffrn_radiation_type 'Mo K\a'
_diffrn_radiation_wavelength 0.71073
_diffrn_reflns_av_R_equivalents 0.0344
_diffrn_reflns_av_unetI/netI 0.0357
_diffrn_reflns_Laue_measured_fraction_full 0.999
_diffrn_reflns_Laue_measured_fraction_max 0.962
_diffrn_reflns_limit_h_max 7
_diffrn_reflns_limit_h_min -6
_diffrn_reflns_limit_k_max 20
_diffrn_reflns_limit_k_min -20
_diffrn_reflns_limit_l_max 20
_diffrn_reflns_limit_l_min -25
_diffrn_reflns_number 14002
_diffrn_reflns_point_group_measured_fraction_full 0.997
_diffrn_reflns_point_group_measured_fraction_max 0.944
_diffrn_reflns_theta_full 25.242
_diffrn_reflns_theta_max 27.006
_diffrn_reflns_theta_min 2.078
_diffrn_source 'micro-focus sealed X-ray tube'
_diffrn_source_type 'Rigaku (Mo) X-ray Source'
_exptl_absorpt_coefficient_mu 0.199
_exptl_absorpt_correction_T_max 1.00000
_exptl_absorpt_correction_T_min 0.75025
_exptl_absorpt_correction_type multi-scan
_exptl_absorpt_process_details
;
CrysAlisPro 1.171.41.56a (Rigaku Oxford Diffraction, 2020)
Empirical absorption correction using spherical harmonics,
 implemented in SCALE3 ABSPACK scaling algorithm.
;
_exptl_crystal_colour 'clear light colourless'
_exptl_crystal_colour_lustre clear
_exptl_crystal_colour_modifier light
_exptl_crystal_colour_primary colourless
_exptl_crystal_density_diffrn 1.297
_exptl_crystal_description block
_exptl_crystal_F_000 728
_exptl_crystal_size_max 0.2
_exptl_crystal_size_mid 0.2
_exptl_crystal_size_min 0.2
_refine_diff_density_max 0.258
_refine_diff_density_min -0.287
_refine_diff_density_rms 0.042
_refine_ls_abs_structure_details
;
 Flack x determined using 1287 quotients [(I+)-(I-)]/[(I+)+(I-)]
 (Parsons, Flack and Wagner, Acta Cryst. B69 (2013) 249-259).
;
_refine_ls_abs_structure_Flack 0.03(3)
_refine_ls_extinction_coef 0.0039(11)
_refine_ls_extinction_expression Fc^*^=kFc[1+0.001xFc^2^\l^3^/sin(2\q)]^-1/4^
_refine_ls_extinction_method 'SHELXL-2014/7 (Sheldrick 2014'
_refine_ls_goodness_of_fit_ref 1.024
_refine_ls_hydrogen_treatment mixed
_refine_ls_matrix_type full
_refine_ls_number_parameters 228
_refine_ls_number_reflns 3611
_refine_ls_number_restraints 0
_refine_ls_restrained_S_all 1.024
_refine_ls_R_factor_all 0.0354
_refine_ls_R_factor_gt 0.0320
_refine_ls_shift/su_max 0.001
_refine_ls_shift/su_mean 0.000
_refine_ls_structure_factor_coef Fsqd
_refine_ls_weighting_details 'w=1/[\s^2^(Fo^2^)+(0.0313P)^2^+0.4892P] where P=(Fo^2^+2Fc^2^)/3'
_refine_ls_weighting_scheme calc
_refine_ls_wR_factor_gt 0.0711
_refine_ls_wR_factor_ref 0.0727
_reflns_Friedel_coverage 0.685
_reflns_Friedel_fraction_full 0.995
_reflns_Friedel_fraction_max 0.919
_reflns_number_gt 3368
_reflns_number_total 3611
_reflns_threshold_expression 'I > 2\s(I)'
_cod_data_source_file d3ra06370d2.cif
_cod_data_source_block k10905-myc-c
_cod_database_code 7247512
_shelx_shelxl_version_number 2014/7
_chemical_oxdiff_formula 'C19 H19 S1 O3'
_shelx_space_group_comment
;
The symmetry employed for this shelxl refinement is uniquely defined
by the following loop, which should always be used as a source of
symmetry information in preference to the above space-group names.
They are only intended as comments.
;
_reflns_odcompleteness_completeness 99.48
_reflns_odcompleteness_iscentric 1
_reflns_odcompleteness_theta 26.32
_olex2_refinement_description
;
1. Fixed Uiso
 At 1.2 times of:
  All C(H) groups, All C(H,H) groups
 At 1.5 times of:
  All C(H,H,H) groups
2.a Ternary CH refined with riding coordinates:
 C5(H5), C6(H6)
2.b Secondary CH2 refined with riding coordinates:
 C3(H3A,H3B), C4(H4A,H4B)
2.c Aromatic/amide H refined with riding coordinates:
 C8(H8), C9(H9), C11(H11), C12(H12), C15(H15), C16(H16), C18(H18), C19(H19)
2.d Idealised Me refined as rotating group:
 C13(H13A,H13B,H13C), C20(H20A,H20B,H20C)
;
_olex2_submission_special_instructions 'No special instructions were received'
_oxdiff_exptl_absorpt_empirical_details
;
Empirical correction (ABSPACK) includes:
- Absorption correction using spherical harmonics
- Frame scaling
;
_oxdiff_exptl_absorpt_empirical_full_max 1.202
_oxdiff_exptl_absorpt_empirical_full_min 0.821

loop_
_space_group_symop_operation_xyz
'x, y, z'
'-x+1/2, -y, z+1/2'
'-x, y+1/2, -z+1/2'
'x+1/2, -y+1/2, -z'

loop_
_atom_site_label
_atom_site_type_symbol
_atom_site_fract_x
_atom_site_fract_y
_atom_site_fract_z
_atom_site_U_iso_or_equiv
_atom_site_adp_type
_atom_site_occupancy
_atom_site_site_symmetry_order
_atom_site_calc_flag
_atom_site_refinement_flags_posn
_atom_site_refinement_flags_adp
_atom_site_refinement_flags_occupancy
_atom_site_disorder_assembly
_atom_site_disorder_group
S1 S 0.55252(10) 0.52934(3) 0.65906(3) 0.01729(14) Uani 1 1 d . . . . .
O1 O 0.8334(3) 0.45880(10) 0.47705(7) 0.0235(4) Uani 1 1 d . . . . .
O2 O 0.3108(3) 0.51282(10) 0.63812(8) 0.0249(4) Uani 1 1 d . . . . .
O3 O 0.6033(3) 0.60757(10) 0.69262(8) 0.0252(4) Uani 1 1 d . . . . .
C1 C 1.0061(6) 0.66723(17) 0.46496(14) 0.0343(7) Uani 1 1 d . . . . .
C2 C 0.8483(5) 0.60929(14) 0.48215(12) 0.0231(5) Uani 1 1 d . . . . .
C3 C 0.7941(5) 0.53430(15) 0.43910(11) 0.0272(6) Uani 1 1 d . . . . .
H3A H 0.6296 0.5366 0.4241 0.033 Uiso 1 1 calc R U . . .
H3B H 0.8951 0.5346 0.3990 0.033 Uiso 1 1 calc R U . . .
C4 C 0.7084(5) 0.61046(14) 0.54744(11) 0.0198(5) Uani 1 1 d . . . . .
H4A H 0.5413 0.6200 0.5376 0.024 Uiso 1 1 calc R U . . .
H4B H 0.7643 0.6558 0.5764 0.024 Uiso 1 1 calc R U . . .
C5 C 0.7393(4) 0.52554(14) 0.58460(10) 0.0166(5) Uani 1 1 d . . . . .
H5 H 0.9054 0.5203 0.5993 0.020 Uiso 1 1 calc R U . . .
C6 C 0.6813(4) 0.45240(13) 0.53572(11) 0.0177(5) Uani 1 1 d . . . . .
H6 H 0.5154 0.4577 0.5208 0.021 Uiso 1 1 calc R U . . .
C7 C 0.7182(4) 0.36568(13) 0.56439(11) 0.0164(5) Uani 1 1 d . . . . .
C8 C 0.9275(4) 0.34405(13) 0.59752(11) 0.0171(5) Uani 1 1 d . . . . .
H8 H 1.0479 0.3837 0.6024 0.021 Uiso 1 1 calc R U . . .
C9 C 0.9588(4) 0.26387(13) 0.62348(11) 0.0200(5) Uani 1 1 d . . . . .
H9 H 1.0995 0.2507 0.6461 0.024 Uiso 1 1 calc R U . . .
C10 C 0.7842(4) 0.20279(14) 0.61633(11) 0.0201(5) Uani 1 1 d . . . . .
C11 C 0.5763(5) 0.22393(14) 0.58144(11) 0.0206(5) Uani 1 1 d . . . . .
H11 H 0.4578 0.1838 0.5754 0.025 Uiso 1 1 calc R U . . .
C12 C 0.5450(5) 0.30435(13) 0.55573(10) 0.0183(5) Uani 1 1 d . . . . .
H12 H 0.4058 0.3174 0.5323 0.022 Uiso 1 1 calc R U . . .
C13 C 0.8175(5) 0.11608(15) 0.64543(14) 0.0328(6) Uani 1 1 d . . . . .
H13A H 0.7357 0.1121 0.6883 0.049 Uiso 1 1 calc R U . . .
H13B H 0.9842 0.1056 0.6522 0.049 Uiso 1 1 calc R U . . .
H13C H 0.7540 0.0753 0.6143 0.049 Uiso 1 1 calc R U . . .
C14 C 0.6469(4) 0.44776(14) 0.71317(11) 0.0168(5) Uani 1 1 d . . . . .
C15 C 0.8638(4) 0.45635(15) 0.74707(11) 0.0195(5) Uani 1 1 d . . . . .
H15 H 0.9538 0.5050 0.7424 0.023 Uiso 1 1 calc R U . . .
C16 C 0.9424(5) 0.39110(15) 0.78776(11) 0.0217(5) Uani 1 1 d . . . . .
H16 H 1.0863 0.3965 0.8108 0.026 Uiso 1 1 calc R U . . .
C17 C 0.8106(4) 0.31735(15) 0.79503(11) 0.0223(5) Uani 1 1 d . . . . .
C18 C 0.5919(4) 0.31120(15) 0.76141(11) 0.0221(5) Uani 1 1 d . . . . .
H18 H 0.4998 0.2631 0.7667 0.026 Uiso 1 1 calc R U . . .
C19 C 0.5106(4) 0.37582(13) 0.72032(11) 0.0188(5) Uani 1 1 d . . . . .
H19 H 0.3657 0.3710 0.6977 0.023 Uiso 1 1 calc R U . . .
C20 C 0.9041(5) 0.24607(17) 0.83699(14) 0.0339(6) Uani 1 1 d . . . . .
H20A H 0.9626 0.2672 0.8797 0.051 Uiso 1 1 calc R U . . .
H20B H 1.0311 0.2188 0.8129 0.051 Uiso 1 1 calc R U . . .
H20C H 0.7784 0.2065 0.8453 0.051 Uiso 1 1 calc R U . . .
H1A H 1.100(6) 0.6654(18) 0.4230(15) 0.042(8) Uiso 1 1 d . . . . .
H1B H 1.034(5) 0.7153(15) 0.4939(13) 0.028(7) Uiso 1 1 d . . . . .

loop_
_atom_site_aniso_label
_atom_site_aniso_U_11
_atom_site_aniso_U_22
_atom_site_aniso_U_33
_atom_site_aniso_U_23
_atom_site_aniso_U_13
_atom_site_aniso_U_12
S1 0.0154(3) 0.0159(3) 0.0206(3) -0.0006(2) 0.0013(2) 0.0012(2)
O1 0.0344(10) 0.0193(8) 0.0167(8) 0.0025(7) 0.0043(8) 0.0021(8)
O2 0.0144(9) 0.0266(9) 0.0338(9) 0.0046(7) 0.0006(7) 0.0025(7)
O3 0.0309(11) 0.0176(8) 0.0270(9) -0.0047(7) 0.0050(8) -0.0005(7)
C1 0.045(2) 0.0298(14) 0.0276(14) 0.0050(12) 0.0055(13) -0.0070(13)
C2 0.0296(14) 0.0192(12) 0.0205(12) 0.0045(10) -0.0032(11) 0.0022(11)
C3 0.0398(15) 0.0225(12) 0.0194(11) 0.0057(10) -0.0001(11) 0.0012(12)
C4 0.0221(14) 0.0140(11) 0.0234(12) 0.0009(9) -0.0017(10) -0.0006(10)
C5 0.0153(11) 0.0163(11) 0.0184(11) 0.0007(9) -0.0004(9) 0.0008(10)
C6 0.0172(12) 0.0180(11) 0.0181(11) -0.0009(9) -0.0014(9) -0.0003(9)
C7 0.0185(12) 0.0174(11) 0.0133(10) -0.0027(9) 0.0008(9) 0.0009(9)
C8 0.0146(11) 0.0170(11) 0.0197(11) -0.0022(9) 0.0019(10) -0.0022(10)
C9 0.0180(12) 0.0216(11) 0.0204(11) 0.0004(9) 0.0001(11) 0.0063(10)
C10 0.0251(13) 0.0168(11) 0.0184(11) -0.0022(9) 0.0060(10) 0.0029(10)
C11 0.0237(13) 0.0183(11) 0.0198(11) -0.0043(9) 0.0044(11) -0.0051(10)
C12 0.0186(12) 0.0206(11) 0.0155(10) -0.0030(9) -0.0005(10) -0.0005(10)
C13 0.0374(16) 0.0217(13) 0.0394(15) 0.0059(11) 0.0033(13) 0.0039(12)
C14 0.0171(12) 0.0187(11) 0.0145(10) -0.0021(9) 0.0039(9) 0.0021(9)
C15 0.0186(12) 0.0239(12) 0.0161(10) -0.0031(10) 0.0016(9) -0.0036(9)
C16 0.0167(12) 0.0326(13) 0.0158(10) -0.0046(9) -0.0025(10) 0.0022(12)
C17 0.0233(13) 0.0269(13) 0.0166(11) 0.0005(10) 0.0044(10) 0.0050(11)
C18 0.0236(14) 0.0215(12) 0.0211(11) 0.0001(9) 0.0047(11) -0.0016(10)
C19 0.0170(14) 0.0211(11) 0.0184(11) -0.0017(9) 0.0024(9) -0.0011(9)
C20 0.0319(16) 0.0366(15) 0.0332(14) 0.0086(12) 0.0009(13) 0.0068(12)

loop_
_atom_type_symbol
_atom_type_description
_atom_type_scat_dispersion_real
_atom_type_scat_dispersion_imag
_atom_type_scat_source
C C 0.0033 0.0016 'International Tables Vol C Tables 4.2.6.8 and 6.1.1.4'
H H 0.0000 0.0000 'International Tables Vol C Tables 4.2.6.8 and 6.1.1.4'
O O 0.0106 0.0060 'International Tables Vol C Tables 4.2.6.8 and 6.1.1.4'
S S 0.1246 0.1234 'International Tables Vol C Tables 4.2.6.8 and 6.1.1.4'

loop_
_geom_angle_atom_site_label_1
_geom_angle_atom_site_label_2
_geom_angle_atom_site_label_3
_geom_angle
_geom_angle_site_symmetry_1
_geom_angle_site_symmetry_3
_geom_angle_publ_flag
O2 S1 C5 108.16(10) . . ?
O2 S1 C14 108.71(10) . . ?
O3 S1 O2 118.36(10) . . ?
O3 S1 C5 106.55(10) . . ?
O3 S1 C14 107.71(10) . . ?
C14 S1 C5 106.79(10) . . ?
C3 O1 C6 112.59(17) . . ?
C2 C1 H1A 123.7(17) . . ?
C2 C1 H1B 120.7(16) . . ?
H1A C1 H1B 116(2) . . ?
C1 C2 C3 123.4(2) . . ?
C1 C2 C4 124.0(2) . . ?
C3 C2 C4 112.6(2) . . ?
O1 C3 C2 110.27(18) . . ?
O1 C3 H3A 109.6 . . ?
O1 C3 H3B 109.6 . . ?
C2 C3 H3A 109.6 . . ?
C2 C3 H3B 109.6 . . ?
H3A C3 H3B 108.1 . . ?
C2 C4 H4A 109.8 . . ?
C2 C4 H4B 109.8 . . ?
C2 C4 C5 109.40(18) . . ?
H4A C4 H4B 108.2 . . ?
C5 C4 H4A 109.8 . . ?
C5 C4 H4B 109.8 . . ?
S1 C5 H5 108.6 . . ?
C4 C5 S1 106.72(15) . . ?
C4 C5 H5 108.6 . . ?
C6 C5 S1 113.97(16) . . ?
C6 C5 C4 110.12(17) . . ?
C6 C5 H5 108.6 . . ?
O1 C6 C5 108.55(18) . . ?
O1 C6 H6 108.7 . . ?
O1 C6 C7 106.39(18) . . ?
C5 C6 H6 108.7 . . ?
C7 C6 C5 115.56(18) . . ?
C7 C6 H6 108.7 . . ?
C8 C7 C6 121.3(2) . . ?
C8 C7 C12 118.5(2) . . ?
C12 C7 C6 120.2(2) . . ?
C7 C8 H8 119.7 . . ?
C9 C8 C7 120.6(2) . . ?
C9 C8 H8 119.7 . . ?
C8 C9 H9 119.4 . . ?
C8 C9 C10 121.2(2) . . ?
C10 C9 H9 119.4 . . ?
C9 C10 C11 118.2(2) . . ?
C9 C10 C13 121.1(2) . . ?
C11 C10 C13 120.8(2) . . ?
C10 C11 H11 119.8 . . ?
C12 C11 C10 120.5(2) . . ?
C12 C11 H11 119.8 . . ?
C7 C12 H12 119.5 . . ?
C11 C12 C7 121.0(2) . . ?
C11 C12 H12 119.5 . . ?
C10 C13 H13A 109.5 . . ?
C10 C13 H13B 109.5 . . ?
C10 C13 H13C 109.5 . . ?
H13A C13 H13B 109.5 . . ?
H13A C13 H13C 109.5 . . ?
H13B C13 H13C 109.5 . . ?
C15 C14 S1 118.58(17) . . ?
C19 C14 S1 120.34(18) . . ?
C19 C14 C15 121.1(2) . . ?
C14 C15 H15 120.6 . . ?
C16 C15 C14 118.7(2) . . ?
C16 C15 H15 120.6 . . ?
C15 C16 H16 119.3 . . ?
C15 C16 C17 121.5(2) . . ?
C17 C16 H16 119.3 . . ?
C16 C17 C18 118.5(2) . . ?
C16 C17 C20 120.5(2) . . ?
C18 C17 C20 120.9(2) . . ?
C17 C18 H18 119.6 . . ?
C19 C18 C17 120.8(2) . . ?
C19 C18 H18 119.6 . . ?
C14 C19 H19 120.3 . . ?
C18 C19 C14 119.4(2) . . ?
C18 C19 H19 120.3 . . ?
C17 C20 H20A 109.5 . . ?
C17 C20 H20B 109.5 . . ?
C17 C20 H20C 109.5 . . ?
H20A C20 H20B 109.5 . . ?
H20A C20 H20C 109.5 . . ?
H20B C20 H20C 109.5 . . ?

loop_
_geom_bond_atom_site_label_1
_geom_bond_atom_site_label_2
_geom_bond_distance
_geom_bond_site_symmetry_2
_geom_bond_publ_flag
S1 O2 1.4428(17) . ?
S1 O3 1.4374(16) . ?
S1 C5 1.799(2) . ?
S1 C14 1.759(2) . ?
O1 C3 1.431(3) . ?
O1 C6 1.436(3) . ?
C1 C2 1.323(4) . ?
C1 H1A 0.98(3) . ?
C1 H1B 0.97(2) . ?
C2 C3 1.493(3) . ?
C2 C4 1.502(3) . ?
C3 H3A 0.9700 . ?
C3 H3B 0.9700 . ?
C4 H4A 0.9700 . ?
C4 H4B 0.9700 . ?
C4 C5 1.546(3) . ?
C5 H5 0.9800 . ?
C5 C6 1.543(3) . ?
C6 H6 0.9800 . ?
C6 C7 1.505(3) . ?
C7 C8 1.386(3) . ?
C7 C12 1.389(3) . ?
C8 H8 0.9300 . ?
C8 C9 1.386(3) . ?
C9 H9 0.9300 . ?
C9 C10 1.388(3) . ?
C10 C11 1.394(3) . ?
C10 C13 1.506(3) . ?
C11 H11 0.9300 . ?
C11 C12 1.387(3) . ?
C12 H12 0.9300 . ?
C13 H13A 0.9600 . ?
C13 H13B 0.9600 . ?
C13 H13C 0.9600 . ?
C14 C15 1.394(3) . ?
C14 C19 1.385(3) . ?
C15 H15 0.9300 . ?
C15 C16 1.382(3) . ?
C16 H16 0.9300 . ?
C16 C17 1.396(3) . ?
C17 C18 1.398(3) . ?
C17 C20 1.497(3) . ?
C18 H18 0.9300 . ?
C18 C19 1.384(3) . ?
C19 H19 0.9300 . ?
C20 H20A 0.9600 . ?
C20 H20B 0.9600 . ?
C20 H20C 0.9600 . ?

loop_
_geom_torsion_atom_site_label_1
_geom_torsion_atom_site_label_2
_geom_torsion_atom_site_label_3
_geom_torsion_atom_site_label_4
_geom_torsion
_geom_torsion_site_symmetry_1
_geom_torsion_site_symmetry_2
_geom_torsion_site_symmetry_3
_geom_torsion_site_symmetry_4
_geom_torsion_publ_flag
S1 C5 C6 O1 177.09(14) . . . . ?
S1 C5 C6 C7 -63.5(2) . . . . ?
S1 C14 C15 C16 -177.78(17) . . . . ?
S1 C14 C19 C18 177.90(17) . . . . ?
O1 C6 C7 C8 71.6(2) . . . . ?
O1 C6 C7 C12 -105.9(2) . . . . ?
O2 S1 C5 C4 79.24(17) . . . . ?
O2 S1 C5 C6 -42.54(18) . . . . ?
O2 S1 C14 C15 -171.35(16) . . . . ?
O2 S1 C14 C19 10.2(2) . . . . ?
O3 S1 C5 C4 -49.00(17) . . . . ?
O3 S1 C5 C6 -170.79(15) . . . . ?
O3 S1 C14 C15 -41.96(19) . . . . ?
O3 S1 C14 C19 139.64(18) . . . . ?
C1 C2 C3 O1 122.8(3) . . . . ?
C1 C2 C4 C5 -126.9(3) . . . . ?
C2 C4 C5 S1 -176.41(16) . . . . ?
C2 C4 C5 C6 -52.2(2) . . . . ?
C3 O1 C6 C5 -62.7(2) . . . . ?
C3 O1 C6 C7 172.29(18) . . . . ?
C3 C2 C4 C5 51.8(3) . . . . ?
C4 C2 C3 O1 -55.9(3) . . . . ?
C4 C5 C6 O1 57.2(2) . . . . ?
C4 C5 C6 C7 176.6(2) . . . . ?
C5 S1 C14 C15 72.17(19) . . . . ?
C5 S1 C14 C19 -106.23(19) . . . . ?
C5 C6 C7 C8 -48.9(3) . . . . ?
C5 C6 C7 C12 133.6(2) . . . . ?
C6 O1 C3 C2 61.9(3) . . . . ?
C6 C7 C8 C9 -179.9(2) . . . . ?
C6 C7 C12 C11 179.6(2) . . . . ?
C7 C8 C9 C10 0.9(3) . . . . ?
C8 C7 C12 C11 2.1(3) . . . . ?
C8 C9 C10 C11 0.8(3) . . . . ?
C8 C9 C10 C13 -179.2(2) . . . . ?
C9 C10 C11 C12 -1.0(3) . . . . ?
C10 C11 C12 C7 -0.4(3) . . . . ?
C12 C7 C8 C9 -2.3(3) . . . . ?
C13 C10 C11 C12 178.9(2) . . . . ?
C14 S1 C5 C4 -163.91(15) . . . . ?
C14 S1 C5 C6 74.30(17) . . . . ?
C14 C15 C16 C17 0.4(3) . . . . ?
C15 C14 C19 C18 -0.5(3) . . . . ?
C15 C16 C17 C18 -1.6(3) . . . . ?
C15 C16 C17 C20 177.4(2) . . . . ?
C16 C17 C18 C19 1.7(3) . . . . ?
C17 C18 C19 C14 -0.7(3) . . . . ?
C19 C14 C15 C16 0.6(3) . . . . ?
C20 C17 C18 C19 -177.2(2) . . . . ?
